data_4077409
loop_
_publ_author_name
'Weber, Lothar'
'Wartig, Henning B.'
'Stammler, Hans-Georg'
'Neumann, Beate'

_publ_section_title
;
 Synthesis and Structure of Stable \a-Boranyldiazomethanes:&#x00A0;
 1,3-Di-tert-butyl-2,3-dihydro-1H-1,3,2-diazaborolyl-
 (trimethylsilyl)diazomethane and
 1,3-diethyl-2,3-dihydro-1H-1,3,2-benzodiazaborolyl-
 (trimethylsilyl)diazomethane
;
_journal_issue 24
_journal_name_full Organometallics
_journal_page_first 5248
_journal_paper_doi 10.1021/om010588y
_journal_volume 20
_journal_year 2001
_chemical_formula_sum 'C14 H29 B N4 Si'
_chemical_formula_weight 292.31
_chemical_name_systematic ?
_space_group_IT_number 2
_symmetry_cell_setting triclinic
_symmetry_space_group_name_Hall '-P 1'
_symmetry_space_group_name_H-M 'P -1'
_atom_sites_solution_hydrogens geom
_atom_sites_solution_primary direct
_atom_sites_solution_secondary difmap
_audit_creation_method SHELXL-97
_cell_angle_alpha 93.5530(5)
_cell_angle_beta 90.0720(5)
_cell_angle_gamma 115.3380(5)
_cell_formula_units_Z 2
_cell_length_a 8.97300(10)
_cell_length_b 9.86600(10)
_cell_length_c 11.3370(2)
_cell_measurement_reflns_used 4128
_cell_measurement_temperature 200(2)
_cell_measurement_theta_max 27.48
_cell_measurement_theta_min 2.91
_cell_volume 904.91(2)
_computing_cell_refinement 'HKL Scalepack (Otwinowski & Minor 1997)'
_computing_data_collection KappaCCD
_computing_data_reduction 'Denzo and Scalepak (Otwinowski & Minor, 1997)'
_computing_molecular_graphics 'SHELXTL-PLUS (1990)'
_computing_publication_material 'SHELXL-97 (Sheldrick, 1997)'
_computing_structure_refinement 'SHELXL-97 (Sheldrick, 1997)'
_computing_structure_solution 'SHELXS-97 (Sheldrick, 1990)'
_diffrn_ambient_temperature 200(2)
_diffrn_measured_fraction_theta_full 0.996
_diffrn_measured_fraction_theta_max 0.996
_diffrn_measurement_device_type KappaCCD
_diffrn_measurement_method 'CCD; rotation images; thick slices'
_diffrn_radiation_monochromator graphite
_diffrn_radiation_source 'fine-focus sealed tube'
_diffrn_radiation_type MoK\a
_diffrn_radiation_wavelength 0.71073
_diffrn_reflns_av_R_equivalents 0.031
_diffrn_reflns_av_sigmaI/netI 0.0264
_diffrn_reflns_limit_h_max 11
_diffrn_reflns_limit_h_min -11
_diffrn_reflns_limit_k_max 12
_diffrn_reflns_limit_k_min -12
_diffrn_reflns_limit_l_max 14
_diffrn_reflns_limit_l_min -14
_diffrn_reflns_number 23120
_diffrn_reflns_theta_full 27.50
_diffrn_reflns_theta_max 27.50
_diffrn_reflns_theta_min 3.05
_exptl_absorpt_coefficient_mu 0.127
_exptl_absorpt_correction_T_max 0.9763
_exptl_absorpt_correction_T_min 0.9751
_exptl_absorpt_correction_type multi-scan
_exptl_crystal_colour Colourless
_exptl_crystal_density_diffrn 1.073
_exptl_crystal_density_method 'not measured'
_exptl_crystal_description plate
_exptl_crystal_F_000 320
_exptl_crystal_size_max 0.20
_exptl_crystal_size_mid 0.20
_exptl_crystal_size_min 0.19
_refine_diff_density_max 0.250
_refine_diff_density_min -0.210
_refine_diff_density_rms 0.036
_refine_ls_extinction_method none
_refine_ls_goodness_of_fit_ref 1.051
_refine_ls_hydrogen_treatment mixed
_refine_ls_matrix_type full
_refine_ls_number_parameters 190
_refine_ls_number_reflns 4142
_refine_ls_number_restraints 0
_refine_ls_restrained_S_all 1.051
_refine_ls_R_factor_all 0.0478
_refine_ls_R_factor_gt 0.0379
_refine_ls_shift/su_max 0.001
_refine_ls_shift/su_mean 0.000
_refine_ls_structure_factor_coef Fsqd
_refine_ls_weighting_details 'calc w=1/[\s^2^(Fo^2^)+(0.0513P)^2^+0.1969P] where P=(Fo^2^+2Fc^2^)/3'
_refine_ls_weighting_scheme calc
_refine_ls_wR_factor_gt 0.0990
_refine_ls_wR_factor_ref 0.1052
_reflns_number_gt 3439
_reflns_number_total 4142
_reflns_threshold_expression >2sigma(I)
_cod_data_source_file om010588y.cif
_cod_data_source_block compound2
_cod_depositor_comments
;
The following automatic conversions were performed:
'_atom_site_symetry_multiplicity' tag replaced with
'_atom_site_symmetry_multiplicity'.

Automatic conversion script
Id: cif_correct_tags 1440 2010-10-19 06:21:57Z saulius 

The following automatic conversions were performed:

'_symmetry_cell_setting' value 'Triclinic' changed to 'triclinic'
according to /home/saulius/struct/CIF-dictionaries/cif_core.dic
dictionary named 'cif_core.dic' version 2.4.2 from 2011-04-26.

Automatic conversion script
Id: cif_fix_values 1715 2011-07-08 13:25:40Z adriana 
;
_cod_database_code 4077409

loop_
_symmetry_equiv_pos_as_xyz
'x, y, z'
'-x, -y, -z'

loop_
_atom_site_label
_atom_site_type_symbol
_atom_site_fract_x
_atom_site_fract_y
_atom_site_fract_z
_atom_site_U_iso_or_equiv
_atom_site_adp_type
_atom_site_occupancy
_atom_site_symmetry_multiplicity
_atom_site_calc_flag
_atom_site_refinement_flags
Si1 Si 0.80647(4) 0.60515(4) 0.34894(3) 0.03301(11) Uani 1 1 d .
N1 N 1.21888(12) 0.85583(11) 0.17779(9) 0.0294(2) Uani 1 1 d .
N2 N 1.00408(11) 0.77622(10) 0.04139(8) 0.0274(2) Uani 1 1 d .
N3 N 0.88646(13) 0.89171(12) 0.30580(9) 0.0354(2) Uani 1 1 d .
N4 N 0.85866(18) 0.98937(15) 0.33939(14) 0.0594(4) Uani 1 1 d .
B1 B 1.04273(16) 0.80530(14) 0.16642(12) 0.0269(3) Uani 1 1 d .
C1 C 1.27621(15) 0.85014(14) 0.06382(11) 0.0342(3) Uani 1 1 d .
H1 H 1.3879 0.8756 0.0455 0.041 Uiso 1 1 calc R
C2 C 1.15145(15) 0.80374(14) -0.01556(11) 0.0336(3) Uani 1 1 d .
H2 H 1.1613 0.7912 -0.0985 0.040 Uiso 1 1 calc R
C3 C 1.33939(15) 0.90908(15) 0.27950(12) 0.0350(3) Uani 1 1 d .
C4 C 1.4819(2) 1.05881(18) 0.25386(17) 0.0627(5) Uani 1 1 d .
H4A H 1.5429 1.0432 0.1868 0.094 Uiso 1 1 calc R
H4B H 1.5561 1.0986 0.3237 0.094 Uiso 1 1 calc R
H4C H 1.4380 1.1305 0.2347 0.094 Uiso 1 1 calc R
C5 C 1.2602(2) 0.9314(3) 0.39231(15) 0.0699(6) Uani 1 1 d .
H5A H 1.2115 1.0018 0.3807 0.105 Uiso 1 1 calc R
H5B H 1.3439 0.9723 0.4565 0.105 Uiso 1 1 calc R
H5C H 1.1737 0.8347 0.4128 0.105 Uiso 1 1 calc R
C6 C 1.4071(2) 0.79292(19) 0.29608(16) 0.0545(4) Uani 1 1 d .
H6A H 1.3162 0.6966 0.3123 0.082 Uiso 1 1 calc R
H6B H 1.4873 0.8276 0.3626 0.082 Uiso 1 1 calc R
H6C H 1.4611 0.7801 0.2239 0.082 Uiso 1 1 calc R
C7 C 0.84440(15) 0.71374(13) -0.02722(10) 0.0310(3) Uani 1 1 d .
C8 C 0.86993(19) 0.77146(19) -0.15105(13) 0.0497(4) Uani 1 1 d .
H8A H 0.9212 0.8816 -0.1448 0.075 Uiso 1 1 calc R
H8B H 0.7631 0.7344 -0.1934 0.075 Uiso 1 1 calc R
H8C H 0.9419 0.7354 -0.1943 0.075 Uiso 1 1 calc R
C9 C 0.72202(17) 0.76289(17) 0.03323(13) 0.0430(3) Uani 1 1 d .
H9A H 0.6953 0.7198 0.1103 0.065 Uiso 1 1 calc R
H9B H 0.6211 0.7276 -0.0162 0.065 Uiso 1 1 calc R
H9C H 0.7710 0.8728 0.0444 0.065 Uiso 1 1 calc R
C10 C 0.77665(19) 0.54268(15) -0.03645(14) 0.0472(4) Uani 1 1 d .
H10A H 0.8549 0.5128 -0.0778 0.071 Uiso 1 1 calc R
H10B H 0.6707 0.4993 -0.0805 0.071 Uiso 1 1 calc R
H10C H 0.7608 0.5060 0.0431 0.071 Uiso 1 1 calc R
C11 C 0.91667(14) 0.77881(13) 0.26876(10) 0.0293(2) Uani 1 1 d .
C12 C 0.9145(2) 0.48312(19) 0.32139(17) 0.0575(4) Uani 1 1 d .
H12A H 0.8527 0.3867 0.3558 0.086 Uiso 1 1 calc R
H12B H 1.0256 0.5323 0.3578 0.086 Uiso 1 1 calc R
H12C H 0.9222 0.4659 0.2360 0.086 Uiso 1 1 calc R
C13 C 0.8062(2) 0.6612(2) 0.50886(14) 0.0600(4) Uani 1 1 d .
H13A H 0.7577 0.5710 0.5533 0.090 Uiso 1 1 calc R
H13B H 0.7409 0.7190 0.5195 0.090 Uiso 1 1 calc R
H13C H 0.9197 0.7231 0.5379 0.090 Uiso 1 1 calc R
C14 C 0.58744(18) 0.49756(18) 0.29629(17) 0.0548(4) Uani 1 1 d .
H14A H 0.5840 0.4602 0.2137 0.082 Uiso 1 1 calc R
H14B H 0.5310 0.5635 0.3023 0.082 Uiso 1 1 calc R
H14C H 0.5322 0.4124 0.3452 0.082 Uiso 1 1 calc R

loop_
_atom_site_aniso_label
_atom_site_aniso_U_11
_atom_site_aniso_U_22
_atom_site_aniso_U_33
_atom_site_aniso_U_23
_atom_site_aniso_U_13
_atom_site_aniso_U_12
Si1 0.03183(19) 0.03436(19) 0.03273(19) 0.00668(13) 0.00738(14) 0.01350(15)
N1 0.0251(5) 0.0324(5) 0.0284(5) -0.0014(4) 0.0024(4) 0.0106(4)
N2 0.0267(5) 0.0272(5) 0.0258(5) 0.0011(4) 0.0029(4) 0.0091(4)
N3 0.0333(5) 0.0345(6) 0.0358(6) 0.0031(4) 0.0116(4) 0.0119(4)
N4 0.0659(9) 0.0448(7) 0.0712(10) 0.0055(6) 0.0334(7) 0.0270(7)
B1 0.0264(6) 0.0253(6) 0.0275(6) 0.0008(5) 0.0030(5) 0.0098(5)
C1 0.0282(6) 0.0371(6) 0.0354(7) 0.0015(5) 0.0093(5) 0.0124(5)
C2 0.0338(6) 0.0358(6) 0.0285(6) 0.0012(5) 0.0090(5) 0.0124(5)
C3 0.0264(6) 0.0393(7) 0.0364(7) -0.0038(5) -0.0031(5) 0.0120(5)
C4 0.0473(9) 0.0458(9) 0.0739(12) 0.0017(8) -0.0177(8) 0.0002(7)
C5 0.0451(9) 0.1177(16) 0.0425(9) -0.0314(10) -0.0134(7) 0.0356(10)
C6 0.0508(9) 0.0548(9) 0.0608(10) 0.0008(7) -0.0133(7) 0.0258(7)
C7 0.0312(6) 0.0299(6) 0.0279(6) 0.0004(4) -0.0025(5) 0.0097(5)
C8 0.0486(8) 0.0631(9) 0.0339(7) 0.0126(6) -0.0018(6) 0.0195(7)
C9 0.0350(7) 0.0531(8) 0.0434(8) -0.0041(6) -0.0058(6) 0.0221(6)
C10 0.0452(8) 0.0310(7) 0.0553(9) -0.0034(6) -0.0102(7) 0.0076(6)
C11 0.0269(5) 0.0319(6) 0.0277(6) 0.0010(4) 0.0037(4) 0.0116(5)
C12 0.0562(9) 0.0511(9) 0.0758(12) 0.0174(8) 0.0165(8) 0.0314(8)
C13 0.0738(11) 0.0609(10) 0.0378(8) 0.0110(7) 0.0181(8) 0.0206(9)
C14 0.0365(7) 0.0470(8) 0.0719(11) 0.0190(7) 0.0049(7) 0.0073(6)

loop_
_atom_type_symbol
_atom_type_description
_atom_type_scat_dispersion_real
_atom_type_scat_dispersion_imag
_atom_type_scat_source
C C 0.0033 0.0016 'International Tables Vol C Tables 4.2.6.8 and 6.1.1.4'
H H 0.0000 0.0000 'International Tables Vol C Tables 4.2.6.8 and 6.1.1.4'
B B 0.0013 0.0007 'International Tables Vol C Tables 4.2.6.8 and 6.1.1.4'
N N 0.0061 0.0033 'International Tables Vol C Tables 4.2.6.8 and 6.1.1.4'
Si Si 0.0817 0.0704 'International Tables Vol C Tables 4.2.6.8 and 6.1.1.4'

loop_
_geom_angle_atom_site_label_1
_geom_angle_atom_site_label_2
_geom_angle_atom_site_label_3
_geom_angle
C12 Si1 C13 112.50(9)
C12 Si1 C14 108.15(8)
C13 Si1 C14 107.69(9)
C12 Si1 C11 107.75(7)
C13 Si1 C11 108.42(7)
C14 Si1 C11 112.41(6)
C1 N1 B1 107.00(10)
C1 N1 C3 118.93(10)
B1 N1 C3 134.06(10)
C2 N2 B1 107.20(10)
C2 N2 C7 120.45(10)
B1 N2 C7 132.07(10)
N4 N3 C11 179.05(13)
N2 B1 N1 105.55(10)
N2 B1 C11 126.78(10)
N1 B1 C11 127.60(11)
C2 C1 N1 110.24(10)
C1 C2 N2 109.96(11)
N1 C3 C5 111.41(11)
N1 C3 C4 109.39(12)
C5 C3 C4 108.69(14)
N1 C3 C6 108.98(11)
C5 C3 C6 109.23(14)
C4 C3 C6 109.10(13)
N2 C7 C9 110.58(10)
N2 C7 C10 108.24(10)
C9 C7 C10 110.48(11)
N2 C7 C8 110.40(10)
C9 C7 C8 107.51(11)
C10 C7 C8 109.64(12)
N3 C11 B1 117.29(10)
N3 C11 Si1 114.42(8)
B1 C11 Si1 128.27(8)

loop_
_geom_bond_atom_site_label_1
_geom_bond_atom_site_label_2
_geom_bond_distance
Si1 C12 1.8544(16)
Si1 C13 1.8628(16)
Si1 C14 1.8651(16)
Si1 C11 1.8667(12)
N1 C1 1.3981(15)
N1 B1 1.4423(16)
N1 C3 1.4868(15)
N2 C2 1.3984(15)
N2 B1 1.4405(16)
N2 C7 1.4898(15)
N3 N4 1.1385(16)
N3 C11 1.3004(16)
B1 C11 1.5754(17)
C1 C2 1.3343(18)
C3 C5 1.514(2)
C3 C4 1.529(2)
C3 C6 1.530(2)
C7 C9 1.5255(18)
C7 C10 1.5260(17)
C7 C8 1.5284(18)
